data_7009533
loop_
_publ_author_name
'Su, Cheng-Yong'
'Liao, Sen'
'Zhu, Hai-Liang'
'Kang, Bei-Sheng'
'Chen, Xiao-Ming'
'Liu, Han-Qin'

_publ_section_title
;
 Silver(I) complexes with quinoline based linear multidentate ligands:
 self-assembly of sulfur-bridged tetrametallotricyclic
 boxes&#x200A;&#x2020;
;
_journal_issue 13
_journal_name_full 'Journal of the Chemical Society, Dalton Transactions'
_journal_page_first 1985
_journal_paper_doi 10.1039/b001723j
_journal_year 2000
_chemical_formula_sum 'C24 H24 Ag Cl N2 O6 S2'
_chemical_formula_weight 643.89
_chemical_name_systematic
; 
 ? 
;
_space_group_IT_number 2
_symmetry_cell_setting triclinic
_symmetry_space_group_name_Hall '-P 1'
_symmetry_space_group_name_H-M 'P -1'
_atom_sites_solution_hydrogens geom
_atom_sites_solution_primary direct
_atom_sites_solution_secondary difmap
_audit_creation_method SHELXL-97
_cell_angle_alpha 92.90(1)
_cell_angle_beta 105.69(2)
_cell_angle_gamma 113.98(2)
_cell_formula_units_Z 2
_cell_length_a 9.0880(10)
_cell_length_b 11.0640(10)
_cell_length_c 14.898(2)
_cell_measurement_reflns_used CCD
_cell_measurement_temperature 293(2)
_cell_volume 1295.6(4)
_computing_structure_refinement 'SHELXL-97 (Sheldrick, 1997)'
_computing_structure_solution 'SHELXS-97 (Sheldrick, 1990)'
_diffrn_ambient_temperature 293(2)
_diffrn_measured_fraction_theta_full 0.976
_diffrn_measured_fraction_theta_max 0.976
_diffrn_measurement_device_type 'Bruker CCD '
_diffrn_radiation_monochromator graphite
_diffrn_radiation_source 'fine-focus sealed tube'
_diffrn_radiation_type MoK\a
_diffrn_radiation_wavelength 0.71073
_diffrn_reflns_av_R_equivalents 0.0087
_diffrn_reflns_av_sigmaI/netI 0.0150
_diffrn_reflns_limit_h_max 11
_diffrn_reflns_limit_h_min -11
_diffrn_reflns_limit_k_max 9
_diffrn_reflns_limit_k_min -14
_diffrn_reflns_limit_l_max 19
_diffrn_reflns_limit_l_min -17
_diffrn_reflns_number 7637
_diffrn_reflns_theta_full 27.00
_diffrn_reflns_theta_max 27.00
_diffrn_reflns_theta_min 2.05
_exptl_absorpt_coefficient_mu 1.085
_exptl_absorpt_correction_T_max 1.000
_exptl_absorpt_correction_T_min 0.891
_exptl_absorpt_correction_type SADABS
_exptl_crystal_colour Colorless
_exptl_crystal_density_diffrn 1.651
_exptl_crystal_density_method 'not measured'
_exptl_crystal_description Prism
_exptl_crystal_F_000 652
_exptl_crystal_size_max 0.26
_exptl_crystal_size_mid 0.16
_exptl_crystal_size_min 0.14
_refine_diff_density_max 0.551
_refine_diff_density_min -0.863
_refine_diff_density_rms 0.055
_refine_ls_extinction_method none
_refine_ls_goodness_of_fit_ref 1.035
_refine_ls_hydrogen_treatment mixed
_refine_ls_matrix_type full
_refine_ls_number_parameters 352
_refine_ls_number_reflns 5511
_refine_ls_number_restraints 93
_refine_ls_restrained_S_all 1.121
_refine_ls_R_factor_all 0.0359
_refine_ls_R_factor_gt 0.0310
_refine_ls_shift/su_max 0.002
_refine_ls_shift/su_mean 0.000
_refine_ls_structure_factor_coef Fsqd
_refine_ls_weighting_details 'calc w=1/[\s^2^(Fo^2^)+(0.0490P)^2^+0.5406P] where P=(Fo^2^+2Fc^2^)/3'
_refine_ls_weighting_scheme calc
_refine_ls_wR_factor_gt 0.0831
_refine_ls_wR_factor_ref 0.0868
_reflns_number_gt 4848
_reflns_number_total 5511
_reflns_threshold_expression >2sigma(I)
_cod_data_source_file b001723j.txt
_cod_data_source_block complex2
_cod_depositor_comments
;
The following automatic conversions were performed:
'_symmetry_cell_setting' value 'Triclinic' changed to 'triclinic'
according to '/home/saulius/struct/CIF-dictionaries/cif_core.dic'
dictionary named 'cif_core.dic' version 2.4.1 from 2010-06-29.

Automatic conversion script
Id: cif_fix_enum 1527 2010-12-29 10:47:43Z saulius 
;
_cod_original_cell_volume 1295.6(3)
_cod_original_sg_symbol_H-M P-1
_cod_database_code 7009533

loop_
_symmetry_equiv_pos_as_xyz
'x, y, z'
'-x, -y, -z'

loop_
_atom_site_label
_atom_site_type_symbol
_atom_site_fract_x
_atom_site_fract_y
_atom_site_fract_z
_atom_site_U_iso_or_equiv
_atom_site_adp_type
_atom_site_occupancy
_atom_site_symmetry_multiplicity
_atom_site_calc_flag
_atom_site_refinement_flags
_atom_site_disorder_assembly
_atom_site_disorder_group
Ag1 Ag 1.43458(3) 0.21388(2) 1.212290(14) 0.05428(9) Uani 1 1 d . . .
S1 S 1.60728(10) 0.20797(8) 1.37775(5) 0.05835(18) Uani 1 1 d . . .
S2 S 1.24160(8) 0.09151(7) 1.04546(5) 0.04779(15) Uani 1 1 d . . .
N1 N 1.2650(3) 0.2229(3) 1.31256(17) 0.0556(6) Uani 1 1 d . . .
N2 N 1.6228(3) 0.2797(2) 1.10962(17) 0.0515(5) Uani 1 1 d . . .
O1 O 1.6158(3) 0.4681(2) 1.29863(16) 0.0683(6) Uani 1 1 d . . .
O2 O 1.3347(3) 0.3964(2) 1.12914(16) 0.0604(5) Uani 1 1 d . . .
C1 C 1.1227(4) 0.2352(4) 1.2795(2) 0.0702(9) Uani 1 1 d . . .
H1 H 1.0979 0.2574 1.2196 0.084 Uiso 1 1 d R . .
C2 C 1.0069(5) 0.2167(4) 1.3292(3) 0.0760(9) Uani 1 1 d . . .
H2 H 0.9084 0.2268 1.3026 0.091 Uiso 1 1 d R . .
C3 C 1.0399(4) 0.1844(3) 1.4155(3) 0.0682(9) Uani 1 1 d . . .
H3 H 0.9637 0.1714 1.4491 0.082 Uiso 1 1 d R . .
C4 C 1.1911(4) 0.1702(3) 1.4555(2) 0.0581(7) Uani 1 1 d . . .
C5 C 1.2353(6) 0.1387(3) 1.5460(2) 0.0726(10) Uani 1 1 d . . .
H5 H 1.1623 0.1238 1.5819 0.087 Uiso 1 1 d R . .
C6 C 1.3830(6) 0.1299(4) 1.5812(2) 0.0786(11) Uani 1 1 d . . .
H6 H 1.4107 0.1094 1.6415 0.094 Uiso 1 1 d R . .
C7 C 1.4958(5) 0.1512(3) 1.5287(2) 0.0676(8) Uani 1 1 d . . .
H7 H 1.5968 0.1443 1.5544 0.081 Uiso 1 1 d R . .
C8 C 1.4585(4) 0.1820(3) 1.43982(18) 0.0518(6) Uani 1 1 d . . .
C9 C 1.3037(4) 0.1918(3) 1.40040(18) 0.0489(6) Uani 1 1 d . . .
C10 C 1.7506(4) 0.3853(4) 1.4237(3) 0.0742(9) Uani 1 1 d . . .
H10A H 1.7941 0.3979 1.4922 0.089 Uiso 1 1 d R . .
H10B H 1.8465 0.4086 1.4001 0.089 Uiso 1 1 d R . .
C11 C 1.6739(5) 0.4813(4) 1.3986(3) 0.0760(10) Uani 1 1 d . . .
H11A H 1.5798 0.4616 1.4232 0.091 Uiso 1 1 d R . .
H11B H 1.7582 0.5728 1.4267 0.091 Uiso 1 1 d R . .
C12 C 1.5381(6) 0.5531(4) 1.2686(3) 0.0868(11) Uani 1 1 d . . .
H12A H 1.6194 0.6466 1.2924 0.104 Uiso 1 1 d R . .
H12B H 1.4438 0.5351 1.2928 0.104 Uiso 1 1 d R . .
C13 C 1.4756(5) 0.5267(3) 1.1619(3) 0.0796(10) Uani 1 1 d . . .
H13A H 1.4407 0.5947 1.1394 0.096 Uiso 1 1 d R . .
H13B H 1.5659 0.5304 1.1377 0.096 Uiso 1 1 d R . .
C14 C 1.2857(4) 0.3555(3) 1.0301(2) 0.0578(7) Uani 1 1 d . . .
H14A H 1.3846 0.3679 1.0117 0.069 Uiso 1 1 d R . .
H14B H 1.2354 0.4101 0.9976 0.069 Uiso 1 1 d R . .
C15 C 1.1595(4) 0.2103(3) 1.0025(2) 0.0574(7) Uani 1 1 d . . .
H15A H 1.1142 0.1876 0.9339 0.069 Uiso 1 1 d R . .
H15B H 1.0659 0.1989 1.0260 0.069 Uiso 1 1 d R . .
C16 C 1.3868(4) 0.1142(3) 0.98162(18) 0.0477(6) Uani 1 1 d . . .
C17 C 1.3245(5) 0.0401(3) 0.8919(2) 0.0657(8) Uani 1 1 d . . .
H17 H 1.2099 -0.0196 0.8676 0.079 Uiso 1 1 d R . .
C18 C 1.4289(7) 0.0522(4) 0.8363(3) 0.0828(12) Uani 1 1 d . . .
H18 H 1.3839 0.0003 0.7759 0.099 Uiso 1 1 d R . .
C19 C 1.5940(6) 0.1383(4) 0.8697(3) 0.0768(11) Uani 1 1 d . . .
H19 H 1.6627 0.1459 0.8320 0.092 Uiso 1 1 d R . .
C20 C 1.6658(4) 0.2181(3) 0.9620(2) 0.0614(8) Uani 1 1 d . . .
C21 C 1.8362(5) 0.3117(4) 0.9992(3) 0.0783(11) Uani 1 1 d . . .
H21 H 1.9083 0.3235 0.9630 0.094 Uiso 1 1 d R . .
C22 C 1.8967(4) 0.3848(4) 1.0869(4) 0.0824(12) Uani 1 1 d . . .
H22 H 2.0105 0.4464 1.1118 0.099 Uiso 1 1 d R . .
C23 C 1.7835(4) 0.3667(4) 1.1418(3) 0.0676(8) Uani 1 1 d . . .
H23 H 1.8258 0.4184 1.2021 0.081 Uiso 1 1 d R . .
C24 C 1.5609(4) 0.2057(3) 1.02030(19) 0.0473(6) Uani 1 1 d . . .
Cl1 Cl 1.95389(13) 0.22417(15) 1.71797(7) 0.1004(4) Uani 1 1 d D . .
O6 O 1.7974(5) 0.1191(5) 1.7114(3) 0.1466(16) Uani 1 1 d D A .
O5 O 2.1053(16) 0.2882(16) 1.7842(9) 0.231(9) Uani 0.50 1 d PDU A 1
O4 O 1.8987(17) 0.3303(14) 1.7247(15) 0.280(10) Uani 0.50 1 d PDU A 1
O3 O 1.957(3) 0.226(2) 1.6287(9) 0.203(10) Uani 0.50 1 d PDU A 1
O5' O 2.0712(11) 0.1576(12) 1.7393(7) 0.139(3) Uani 0.50 1 d PDU A 2
O4' O 1.9974(14) 0.3109(7) 1.7993(5) 0.105(3) Uani 0.50 1 d PDU A 2
O3' O 1.9614(17) 0.2881(19) 1.6427(8) 0.151(7) Uani 0.50 1 d PDU A 2

loop_
_atom_site_aniso_label
_atom_site_aniso_U_11
_atom_site_aniso_U_22
_atom_site_aniso_U_33
_atom_site_aniso_U_23
_atom_site_aniso_U_13
_atom_site_aniso_U_12
Ag1 0.07364(16) 0.05949(14) 0.04071(12) 0.01160(9) 0.02473(10) 0.03524(11)
S1 0.0648(4) 0.0751(5) 0.0465(4) 0.0086(3) 0.0161(3) 0.0427(4)
S2 0.0477(3) 0.0518(3) 0.0484(3) 0.0127(3) 0.0199(3) 0.0229(3)
N1 0.0615(14) 0.0736(15) 0.0443(12) 0.0171(11) 0.0230(10) 0.0368(12)
N2 0.0473(12) 0.0582(13) 0.0563(13) 0.0200(11) 0.0220(10) 0.0257(10)
O1 0.0844(15) 0.0553(12) 0.0628(13) 0.0025(10) 0.0239(11) 0.0291(11)
O2 0.0716(13) 0.0551(11) 0.0661(13) 0.0188(10) 0.0321(10) 0.0314(10)
C1 0.0676(19) 0.103(3) 0.0570(18) 0.0234(18) 0.0265(15) 0.0489(19)
C2 0.064(2) 0.102(3) 0.074(2) 0.014(2) 0.0302(17) 0.044(2)
C3 0.0644(19) 0.0685(19) 0.077(2) 0.0045(16) 0.0417(17) 0.0229(15)
C4 0.079(2) 0.0452(14) 0.0489(15) 0.0037(11) 0.0334(14) 0.0178(13)
C5 0.108(3) 0.0578(17) 0.0539(18) 0.0120(14) 0.0449(19) 0.0261(18)
C6 0.132(3) 0.068(2) 0.0397(15) 0.0186(14) 0.0338(19) 0.042(2)
C7 0.098(2) 0.0635(18) 0.0414(15) 0.0092(13) 0.0139(15) 0.0413(18)
C8 0.0713(17) 0.0502(14) 0.0370(13) 0.0064(10) 0.0174(12) 0.0296(13)
C9 0.0634(16) 0.0458(13) 0.0412(13) 0.0064(10) 0.0235(12) 0.0231(12)
C10 0.0564(18) 0.090(2) 0.0563(18) -0.0014(17) 0.0095(14) 0.0200(17)
C11 0.080(2) 0.0639(19) 0.065(2) -0.0104(16) 0.0223(17) 0.0171(17)
C12 0.113(3) 0.0533(18) 0.094(3) -0.0006(18) 0.030(2) 0.039(2)
C13 0.102(3) 0.0495(17) 0.091(3) 0.0236(17) 0.030(2) 0.0365(18)
C14 0.0637(17) 0.0695(18) 0.0655(18) 0.0316(15) 0.0310(14) 0.0446(15)
C15 0.0521(15) 0.0718(18) 0.0597(17) 0.0190(14) 0.0179(13) 0.0371(14)
C16 0.0621(15) 0.0566(14) 0.0413(13) 0.0187(11) 0.0247(11) 0.0357(13)
C17 0.097(2) 0.0662(18) 0.0445(15) 0.0137(13) 0.0264(15) 0.0434(18)
C18 0.143(4) 0.087(3) 0.0531(19) 0.0257(18) 0.054(2) 0.068(3)
C19 0.137(3) 0.094(3) 0.069(2) 0.050(2) 0.075(2) 0.087(3)
C20 0.080(2) 0.0778(19) 0.078(2) 0.0502(17) 0.0553(17) 0.0609(18)
C21 0.080(2) 0.102(3) 0.109(3) 0.067(3) 0.064(2) 0.067(2)
C22 0.0455(16) 0.089(3) 0.128(4) 0.061(3) 0.036(2) 0.0335(17)
C23 0.0509(16) 0.0697(19) 0.081(2) 0.0291(17) 0.0191(15) 0.0252(15)
C24 0.0636(16) 0.0591(15) 0.0493(14) 0.0284(12) 0.0337(12) 0.0434(13)
Cl1 0.0725(6) 0.1385(10) 0.0578(5) -0.0063(6) 0.0235(5) 0.0162(6)
O6 0.128(3) 0.134(3) 0.140(4) 0.007(3) 0.056(3) 0.015(3)
O5 0.153(10) 0.220(15) 0.145(11) 0.080(11) -0.046(9) -0.033(10)
O4 0.163(12) 0.257(18) 0.30(2) -0.123(16) -0.005(14) 0.047(12)
O3 0.195(13) 0.38(3) 0.091(7) 0.022(10) 0.072(8) 0.168(16)
O5' 0.116(6) 0.231(10) 0.133(7) 0.045(7) 0.053(5) 0.126(7)
O4' 0.130(7) 0.084(4) 0.065(4) -0.013(3) 0.024(4) 0.018(5)
O3' 0.104(6) 0.273(17) 0.078(6) 0.089(9) 0.045(5) 0.067(8)

loop_
_atom_type_symbol
_atom_type_description
_atom_type_scat_dispersion_real
_atom_type_scat_dispersion_imag
_atom_type_scat_source
C C 0.0033 0.0016 'International Tables Vol C Tables 4.2.6.8 and 6.1.1.4'
H H 0.0000 0.0000 'International Tables Vol C Tables 4.2.6.8 and 6.1.1.4'
N N 0.0061 0.0033 'International Tables Vol C Tables 4.2.6.8 and 6.1.1.4'
O O 0.0106 0.0060 'International Tables Vol C Tables 4.2.6.8 and 6.1.1.4'
S S 0.1246 0.1234 'International Tables Vol C Tables 4.2.6.8 and 6.1.1.4'
Cl Cl 0.1484 0.1585 'International Tables Vol C Tables 4.2.6.8 and 6.1.1.4'
Ag Ag -0.8971 1.1015 'International Tables Vol C Tables 4.2.6.8 and 6.1.1.4'

loop_
_geom_angle_atom_site_label_1
_geom_angle_atom_site_label_2
_geom_angle_atom_site_label_3
_geom_angle
_geom_angle_site_symmetry_1
_geom_angle_site_symmetry_3
_geom_angle_publ_flag
N1 Ag1 N2 161.95(9) . . ?
N1 Ag1 S2 110.10(6) . . ?
N2 Ag1 S2 74.67(6) . . ?
N1 Ag1 S1 75.77(6) . . ?
N2 Ag1 S1 109.44(6) . . ?
S2 Ag1 S1 149.23(3) . . ?
N1 Ag1 O1 81.00(8) . . ?
N2 Ag1 O1 83.85(8) . . ?
S2 Ag1 O1 135.83(6) . . ?
S1 Ag1 O1 74.32(6) . . ?
N1 Ag1 O2 83.54(7) . . ?
N2 Ag1 O2 81.02(7) . . ?
S2 Ag1 O2 74.68(5) . . ?
S1 Ag1 O2 135.78(5) . . ?
O1 Ag1 O2 64.01(7) . . ?
C8 S1 C10 101.05(15) . . ?
C8 S1 Ag1 101.05(10) . . ?
C10 S1 Ag1 102.19(12) . . ?
C16 S2 C15 100.11(13) . . ?
C16 S2 Ag1 103.06(10) . . ?
C15 S2 Ag1 102.00(11) . . ?
C1 N1 C9 118.7(3) . . ?
C1 N1 Ag1 122.2(2) . . ?
C9 N1 Ag1 118.20(18) . . ?
C23 N2 C24 118.5(3) . . ?
C23 N2 Ag1 123.2(2) . . ?
C24 N2 Ag1 117.44(17) . . ?
C12 O1 C11 113.0(3) . . ?
C12 O1 Ag1 114.2(2) . . ?
C11 O1 Ag1 112.3(2) . . ?
C14 O2 C13 112.1(3) . . ?
C14 O2 Ag1 106.86(15) . . ?
C13 O2 Ag1 107.98(19) . . ?
N1 C1 C2 123.8(3) . . ?
C3 C2 C1 119.2(3) . . ?
C2 C3 C4 119.9(3) . . ?
C5 C4 C3 123.1(3) . . ?
C5 C4 C9 119.4(3) . . ?
C3 C4 C9 117.5(3) . . ?
C6 C5 C4 120.4(3) . . ?
C5 C6 C7 121.2(3) . . ?
C8 C7 C6 120.7(3) . . ?
C7 C8 C9 119.6(3) . . ?
C7 C8 S1 118.2(3) . . ?
C9 C8 S1 122.3(2) . . ?
N1 C9 C8 120.4(2) . . ?
N1 C9 C4 120.9(3) . . ?
C8 C9 C4 118.7(3) . . ?
C11 C10 S1 115.4(2) . . ?
O1 C11 C10 109.2(3) . . ?
O1 C12 C13 108.3(3) . . ?
O2 C13 C12 108.7(3) . . ?
O2 C14 C15 109.5(2) . . ?
C14 C15 S2 115.5(2) . . ?
C17 C16 C24 120.3(3) . . ?
C17 C16 S2 117.6(2) . . ?
C24 C16 S2 122.1(2) . . ?
C16 C17 C18 121.5(4) . . ?
C19 C18 C17 120.1(3) . . ?
C18 C19 C20 120.9(3) . . ?
C21 C20 C19 123.1(3) . . ?
C21 C20 C24 117.2(3) . . ?
C19 C20 C24 119.6(3) . . ?
C22 C21 C20 120.5(3) . . ?
C21 C22 C23 119.2(3) . . ?
N2 C23 C22 122.3(4) . . ?
N2 C24 C16 120.3(2) . . ?
N2 C24 C20 122.2(3) . . ?
C16 C24 C20 117.4(3) . . ?
O5 Cl1 O3 114.6(13) . . ?
O5 Cl1 O3' 106.8(9) . . ?
O3 Cl1 O3' 29.5(14) . . ?
O5 Cl1 O4' 51.8(9) . . ?
O3 Cl1 O4' 139.8(11) . . ?
O3' Cl1 O4' 111.7(9) . . ?
O5 Cl1 O6 136.1(6) . . ?
O3 Cl1 O6 105.5(11) . . ?
O3' Cl1 O6 116.9(7) . . ?
O4' Cl1 O6 105.3(5) . . ?
O5 Cl1 O4 97.0(10) . . ?
O3 Cl1 O4 96.8(11) . . ?
O3' Cl1 O4 69.2(12) . . ?
O4' Cl1 O4 55.4(7) . . ?
O6 Cl1 O4 95.1(7) . . ?
O5 Cl1 O5' 60.5(9) . . ?
O3 Cl1 O5' 92.2(9) . . ?
O3' Cl1 O5' 113.9(7) . . ?
O4' Cl1 O5' 105.6(6) . . ?
O6 Cl1 O5' 102.3(5) . . ?
O4 Cl1 O5' 157.4(7) . . ?

loop_
_geom_bond_atom_site_label_1
_geom_bond_atom_site_label_2
_geom_bond_distance
_geom_bond_site_symmetry_2
_geom_bond_publ_flag
Ag1 N1 2.444(2) . ?
Ag1 N2 2.512(2) . ?
Ag1 S2 2.5412(8) . ?
Ag1 S1 2.5595(8) . ?
Ag1 O1 2.646(2) . ?
Ag1 O2 2.752(2) . ?
S1 C8 1.776(3) . ?
S1 C10 1.822(4) . ?
S2 C16 1.772(3) . ?
S2 C15 1.821(3) . ?
N1 C1 1.318(4) . ?
N1 C9 1.360(4) . ?
N2 C23 1.312(4) . ?
N2 C24 1.367(4) . ?
O1 C12 1.413(5) . ?
O1 C11 1.417(4) . ?
O2 C14 1.411(4) . ?
O2 C13 1.430(4) . ?
C1 C2 1.400(5) . ?
C2 C3 1.340(5) . ?
C3 C4 1.418(5) . ?
C4 C5 1.404(5) . ?
C4 C9 1.432(4) . ?
C5 C6 1.347(6) . ?
C6 C7 1.406(5) . ?
C7 C8 1.371(4) . ?
C8 C9 1.421(4) . ?
C10 C11 1.501(6) . ?
C12 C13 1.504(6) . ?
C14 C15 1.499(5) . ?
C16 C17 1.372(4) . ?
C16 C24 1.417(4) . ?
C17 C18 1.390(5) . ?
C18 C19 1.339(6) . ?
C19 C20 1.421(5) . ?
C20 C21 1.397(6) . ?
C20 C24 1.426(3) . ?
C21 C22 1.343(6) . ?
C22 C23 1.439(5) . ?
Cl1 O5 1.331(9) . ?
Cl1 O3 1.339(11) . ?
Cl1 O3' 1.358(9) . ?
Cl1 O4' 1.364(6) . ?
Cl1 O6 1.397(4) . ?
Cl1 O4 1.461(12) . ?
Cl1 O5' 1.502(7) . ?
